data_2000173
loop_
_publ_author_name
'Cervantes-Lee, F.'
'Porter, L. C.'

_publ_section_title
;Structure of
 (4-amino-2,2,6,6-tetramethylpiperidinyl-1-oxy)bis(hexafluoroacetylacetonato)(methanol)nickel(II)
 methanol solvate
;
_journal_issue 11
_journal_name_full 'Acta Crystallographica Section C'
_journal_page_first 2312
_journal_page_last 2315
_journal_paper_doi 10.1107/S0108270191002834
_journal_volume 47
_journal_year 1991
_chemical_formula_sum 'C21 H28 F12 N2 Ni O7'
_chemical_formula_weight 707.2
_space_group_IT_number 14
_space_group_name_Hall '-P 2yn'
_space_group_name_H-M_alt 'P 1 21/n 1'
_symmetry_cell_setting monoclinic
_symmetry_space_group_name_Hall '-P 2yn'
_symmetry_space_group_name_H-M 'P 1 21/n 1'
_cell_angle_alpha 90
_cell_angle_beta 92.07(2)
_cell_angle_gamma 90
_cell_formula_units_Z 4
_cell_length_a 12.125(3)
_cell_length_b 12.379(3)
_cell_length_c 20.438(5)
_cell_volume 3065.6(13)
_diffrn_radiation_type Mo
_diffrn_radiation_wavelength 0.71073
_exptl_absorpt_coefficient_mu .743
_exptl_crystal_density_diffrn 1.532
_exptl_crystal_F_000 1440
_cod_data_source_file st0479.cif
_cod_data_source_block st0479a
_cod_original_cell_volume 3066.0(10)
_cod_original_formula_sum 'C21 H28 F12 N2 O7 Ni1'
_cod_database_code 2000173

loop_
_space_group_symop_id
_space_group_symop_operation_xyz
1 x,y,z
2 -x+1/2,y+1/2,-z+1/2
3 -x,-y,-z
4 x+1/2,-y+1/2,z+1/2

loop_
_atom_site_label
_atom_site_fract_x
_atom_site_fract_y
_atom_site_fract_z
_atom_site_U_iso_or_equiv
Ni .10910(10) .12070(10) .08360(10) .0440(10)
O(1) -.0585(4) .1292(4) .0705(3) .0500(10)
O(2) .1192(4) .2831(4) .0825(3) .0600(10)
O(3) .2722(4) .1147(4) .1088(3) .0580(10)
O(4) .1001(4) -.0434(4) .0907(3) .0510(10)
O(5) .4250(6) .3283(7) -.1717(4) .1420(10)
O(6) .0798(5) .1283(5) .1838(3) .0740(10)
O(7) .5223(7) .4897(7) .2361(4) .1390(10)
N(1) .1313(5) .1066(5) -.0163(3) .0510(10)
N(3) .3571(6) .2786(6) -.1349(4) .0850(10)
C(1) -.2369(7) .1928(7) .0819(5) .0680(10)
C(2) -.1127(6) .2121(6) .0802(4) .0480(10)
C(3) -.0756(6) .3167(6) .0899(4) .0590(10)
C(4) .0365(7) .3422(6) .0898(4) .0610(10)
C(5) .0711(8) .4637(8) .1011(5) .0910(10)
C(6) .4473(8) .0532(8) .1455(5) .0950(10)
C(7) .3242(6) .0309(6) .1266(4) .0540(10)
C(8) .2872(6) -.0731(6) .1300(4) .0570(10)
C(9) .1799(6) -.1010(6) .1116(4) .0510(10)
C(10) .1505(7) -.2207(7) .1163(4) .0630(10)
C(11) .1902(6) .1901(6) -.0568(4) .0560(10)
C(12) .3028(6) .2128(6) -.0285(4) .0660(10)
C(13) .3655(7) .2988(7) -.0650(4) .0730(10)
C(14) .2596(7) .2328(7) -.1708(5) .0770(10)
C(15) .2005(6) .1522(6) -.1263(4) .0650(10)
C(16) .4865(8) .2940(8) -.0445(6) .1210(10)
C(17) .3191(8) .4101(8) -.0513(6) .1160(10)
C(18) .1795(8) .3242(7) -.1919(5) .1080(10)
C(19) .2965(7) .1730(8) -.2317(5) .1000(10)
C(20) .1417(8) .1935(8) .2301(5) .1080(10)
C(21) .4395(10) .4190(10) .1865(8) .2230(10)
F(1) -.2970(4) .2806(5) .0840(4) .1360(10)
F(2) -.2603(4) .1374(6) .1349(3) .1170(10)
F(3) -.2726(4) .1332(5) .0335(3) .1120(10)
F(4) .1216(10) .4688(8) .1538(7) .1440(10)
F(5) .1283(9) .4950(8) .0523(6) .1110(10)
F(6) -.0149(8) .5267(7) .0925(8) .1570(10)
F(7) .5061(8) -.0285(8) .1482(7) .1360(10)
F(9) .4844(8) .1181(10) .1041(8) .1830(10)
F(10) .1103(6) -.2439(5) .1731(3) .1450(10)
F(11) .2343(5) -.2853(4) .1122(4) .1410(10)
F(12) .0762(5) -.2516(4) .0734(3) .1230(10)
F(4A) .1668(8) .4856(8) .0910(9) .1730(10)
F(5A) -.0049(11) .5304(10) .0699(9) .2390(10)
F(6A) .0495(10) .4967(9) .1605(7) .1840(10)
F(7A) .4765(8) .0016(10) .1998(7) .1740(10)
F(8A) .4705(8) .1498(8) .1521(8) .1770(10)
F(9A) .5052(8) .0225(10) .0952(8) .1950(10)
